data_4301970
loop_
_publ_author_name
'Ishtvan Boldog'
'Francisco J. Mu\~noz-Lara'
'Ana B. Gaspar'
'M. Carmen Mu\~noz'
'Maksym Seredyuk'
'Jos\'e A. Real'

_publ_section_title
;
Polynuclear Spin Crossover Complexes: Synthesis, Structure, and Magnetic
Behavior of [Fe4(\m-CN)4(phen)4(L)2)]4+ Squares
;
_journal_name_full 'Inorganic Chemistry'
_journal_page_first 3710
_journal_page_last 3719
_journal_paper_doi 10.1021/ic802306r
_journal_volume 48
_journal_year 2009
_chemical_formula_sum 'C90 H72 F24 Fe4 N20 P4'
_chemical_formula_weight 2236.96
_chemical_name_systematic
;
 ?
;
_space_group_IT_number 15
_symmetry_cell_setting monoclinic
_symmetry_space_group_name_Hall '-C 2yc'
_symmetry_space_group_name_H-M 'C 1 2/c 1'
_atom_sites_solution_hydrogens geom
_atom_sites_solution_primary direct
_atom_sites_solution_secondary difmap
_audit_creation_method SHELXL-97
_cell_angle_alpha 90.00
_cell_angle_beta 114.322(2)
_cell_angle_gamma 90.00
_cell_formula_units_Z 4
_cell_length_a 29.1810(11)
_cell_length_b 12.5580(5)
_cell_length_c 30.4720(18)
_cell_measurement_temperature 293(2)
_cell_volume 10175.5(8)
_computing_cell_refinement 'HKL DENZO'
_computing_data_collection COLLECT
_computing_data_reduction 'HKL DENZO and SCALEPACK'
_computing_structure_refinement 'SHELXL-97 (Sheldrick, 1997)'
_computing_structure_solution SHELXS-97
_diffrn_ambient_temperature 293(2)
_diffrn_measured_fraction_theta_full 0.989
_diffrn_measured_fraction_theta_max 0.989
_diffrn_radiation_monochromator graphite
_diffrn_radiation_source 'fine-focus sealed tube'
_diffrn_radiation_type MoK\a
_diffrn_radiation_wavelength 0.71073
_diffrn_reflns_av_R_equivalents 0.0604
_diffrn_reflns_av_sigmaI/netI 0.0847
_diffrn_reflns_limit_h_max 27
_diffrn_reflns_limit_h_min -27
_diffrn_reflns_limit_k_max 11
_diffrn_reflns_limit_k_min -11
_diffrn_reflns_limit_l_max 28
_diffrn_reflns_limit_l_min -28
_diffrn_reflns_number 8526
_diffrn_reflns_theta_full 19.80
_diffrn_reflns_theta_max 19.80
_diffrn_reflns_theta_min 2.05
_exptl_absorpt_coefficient_mu 0.720
_exptl_crystal_colour red
_exptl_crystal_density_diffrn 1.460
_exptl_crystal_density_method 'not measured'
_exptl_crystal_description prismatic
_exptl_crystal_F_000 4528
_exptl_crystal_size_max 0.04
_exptl_crystal_size_mid 0.04
_exptl_crystal_size_min 0.02
_refine_diff_density_max 0.713
_refine_diff_density_min -0.288
_refine_diff_density_rms 0.062
_refine_ls_extinction_method none
_refine_ls_goodness_of_fit_ref 0.836
_refine_ls_hydrogen_treatment mixed
_refine_ls_matrix_type full
_refine_ls_number_parameters 641
_refine_ls_number_reflns 4559
_refine_ls_number_restraints 0
_refine_ls_restrained_S_all 0.836
_refine_ls_R_factor_all 0.1678
_refine_ls_R_factor_gt 0.0636
_refine_ls_shift/su_max 0.002
_refine_ls_shift/su_mean 0.000
_refine_ls_structure_factor_coef Fsqd
_refine_ls_weighting_details 'calc w=1/[\s^2^(Fo^2^)+(0.1432P)^2^+0.0000P] where P=(Fo^2^+2Fc^2^)/3'
_refine_ls_weighting_scheme calc
_refine_ls_wR_factor_gt 0.1549
_refine_ls_wR_factor_ref 0.2241
_reflns_number_gt 2076
_reflns_number_total 4559
_reflns_threshold_expression >2sigma(I)
_cod_data_source_file ic802306r_si_001_4.cif
_cod_data_source_block 2-293K
_cod_original_sg_symbol_H-M 'C 2/c'
_cod_database_code 4301970

loop_
_symmetry_equiv_pos_as_xyz
'x, y, z'
'-x, y, -z+1/2'
'x+1/2, y+1/2, z'
'-x+1/2, y+1/2, -z+1/2'
'-x, -y, -z'
'x, -y, z-1/2'
'-x+1/2, -y+1/2, -z'
'x+1/2, -y+1/2, z-1/2'

loop_
_atom_site_label
_atom_site_type_symbol
_atom_site_fract_x
_atom_site_fract_y
_atom_site_fract_z
_atom_site_U_iso_or_equiv
_atom_site_adp_type
_atom_site_occupancy
_atom_site_symmetry_multiplicity
_atom_site_calc_flag
_atom_site_refinement_flags
_atom_site_disorder_assembly
_atom_site_disorder_group
Fe1 Fe 0.13341(6) 0.64238(12) 0.27869(6) 0.0565(6) Uani 1 1 d . . .
Fe2 Fe -0.02756(6) 0.64010(13) 0.12433(6) 0.0661(7) Uani 1 1 d . . .
N1 N 0.1368(4) 0.4885(7) 0.2921(4) 0.057(3) Uani 1 1 d . . .
N2 N 0.1955(4) 0.6434(9) 0.3395(3) 0.059(3) Uani 1 1 d . . .
N3 N 0.1372(4) 0.7964(7) 0.2678(4) 0.058(3) Uani 1 1 d . . .
N4 N 0.1732(3) 0.6337(12) 0.2387(3) 0.058(3) Uani 1 1 d . . .
N5 N 0.0370(4) 0.6264(8) 0.1857(3) 0.061(3) Uani 1 1 d . . .
N6 N 0.0733(4) 0.6670(8) 0.3396(4) 0.067(3) Uani 1 1 d . . .
N7 N -0.0721(5) 0.4889(10) 0.0965(5) 0.078(3) Uani 1 1 d . . .
N8 N -0.0867(4) 0.6786(9) 0.0513(4) 0.081(3) Uani 1 1 d . . .
N9 N 0.0133(6) 0.6114(9) 0.0784(5) 0.081(3) Uani 1 1 d . . .
N10 N -0.0122(6) 0.8093(9) 0.1137(5) 0.084(3) Uani 1 1 d . . .
C1 C 0.1070(5) 0.4105(12) 0.2667(5) 0.070(4) Uani 1 1 d . . .
H1 H 0.0808 0.4263 0.2372 0.120(9) Uiso 1 1 calc R . .
C2 C 0.1140(6) 0.3057(11) 0.2831(6) 0.091(5) Uani 1 1 d . . .
H2 H 0.0933 0.2523 0.2640 0.120(9) Uiso 1 1 calc R . .
C3 C 0.1506(7) 0.2810(12) 0.3265(6) 0.085(4) Uani 1 1 d . . .
H3 H 0.1545 0.2111 0.3376 0.120(9) Uiso 1 1 calc R . .
C4 C 0.1822(5) 0.3597(12) 0.3542(5) 0.064(4) Uani 1 1 d . . .
C5 C 0.1746(5) 0.4637(11) 0.3355(5) 0.054(3) Uani 1 1 d . . .
C6 C 0.2223(6) 0.3403(11) 0.4007(6) 0.072(4) Uani 1 1 d . . .
H6 H 0.2272 0.2723 0.4139 0.120(9) Uiso 1 1 calc R . .
C7 C 0.2525(5) 0.4201(14) 0.4250(4) 0.075(4) Uani 1 1 d . . .
H7 H 0.2786 0.4061 0.4547 0.120(9) Uiso 1 1 calc R . .
C8 C 0.2456(5) 0.5269(11) 0.4064(5) 0.061(3) Uani 1 1 d . . .
C9 C 0.2062(5) 0.5463(11) 0.3615(5) 0.055(3) Uani 1 1 d . . .
C10 C 0.2739(5) 0.6127(14) 0.4303(5) 0.089(4) Uani 1 1 d . . .
H10 H 0.3001 0.6029 0.4604 0.120(9) Uiso 1 1 calc R . .
C11 C 0.2646(6) 0.7115(12) 0.4108(6) 0.089(4) Uani 1 1 d . . .
H11 H 0.2832 0.7702 0.4273 0.120(9) Uiso 1 1 calc R . .
C12 C 0.2249(6) 0.7217(12) 0.3640(6) 0.079(4) Uani 1 1 d . . .
H12 H 0.2193 0.7887 0.3497 0.120(9) Uiso 1 1 calc R . .
C13 C 0.1178(5) 0.8757(12) 0.2841(4) 0.072(4) Uani 1 1 d . . .
H13 H 0.1002 0.8599 0.3027 0.120(9) Uiso 1 1 calc R . .
C14 C 0.1234(6) 0.9818(12) 0.2734(6) 0.088(4) Uani 1 1 d . . .
H14 H 0.1101 1.0358 0.2856 0.120(9) Uiso 1 1 calc R . .
C15 C 0.1488(6) 1.0073(14) 0.2448(6) 0.097(5) Uani 1 1 d . . .
H15 H 0.1523 1.0779 0.2376 0.120(9) Uiso 1 1 calc R . .
C16 C 0.1694(5) 0.9239(14) 0.2268(5) 0.076(4) Uani 1 1 d . . .
C17 C 0.1619(5) 0.8191(12) 0.2403(5) 0.058(3) Uani 1 1 d . . .
C18 C 0.1935(6) 0.9371(15) 0.1954(6) 0.100(5) Uani 1 1 d . . .
H18 H 0.1972 1.0051 0.1852 0.120(9) Uiso 1 1 calc R . .
C19 C 0.2114(6) 0.852(2) 0.1797(6) 0.109(6) Uani 1 1 d . . .
H19 H 0.2281 0.8625 0.1598 0.120(9) Uiso 1 1 calc R . .
C20 C 0.2049(6) 0.7473(15) 0.1934(6) 0.084(5) Uani 1 1 d . . .
C21 C 0.1813(5) 0.7300(14) 0.2248(5) 0.063(4) Uani 1 1 d . . .
C22 C 0.2222(5) 0.6573(18) 0.1774(6) 0.097(5) Uani 1 1 d . . .
H22 H 0.2381 0.6642 0.1567 0.120(9) Uiso 1 1 calc R . .
C23 C 0.2151(5) 0.5620(14) 0.1926(6) 0.085(4) Uani 1 1 d . . .
H23 H 0.2275 0.5022 0.1831 0.120(9) Uiso 1 1 calc R . .
C24 C 0.1894(5) 0.5481(12) 0.2228(5) 0.074(4) Uani 1 1 d . . .
H24 H 0.1838 0.4800 0.2315 0.120(9) Uiso 1 1 calc R . .
C25 C 0.0725(5) 0.6320(8) 0.2211(5) 0.057(3) Uani 1 1 d . . .
C26 C 0.0951(4) 0.6603(8) 0.3160(4) 0.053(3) Uani 1 1 d . . .
C27 C -0.0595(6) 0.3880(15) 0.1121(6) 0.086(4) Uani 1 1 d . . .
C28 C -0.0907(8) 0.3016(13) 0.0918(7) 0.098(5) Uani 1 1 d . . .
H28 H -0.0809 0.2328 0.1031 0.120(9) Uiso 1 1 calc R . .
C29 C -0.1373(9) 0.3212(17) 0.0537(8) 0.123(7) Uani 1 1 d . . .
H29 H -0.1591 0.2649 0.0395 0.120(9) Uiso 1 1 calc R . .
C30 C -0.1510(6) 0.4220(19) 0.0374(6) 0.098(5) Uani 1 1 d . . .
H30 H -0.1820 0.4356 0.0123 0.120(9) Uiso 1 1 calc R . .
C31 C -0.1177(8) 0.5039(15) 0.0590(7) 0.093(5) Uani 1 1 d . . .
C32 C -0.1320(5) 0.6186(15) 0.0454(5) 0.106(5) Uani 1 1 d . . .
H32A H -0.1565 0.6228 0.0122 0.120(9) Uiso 1 1 calc R . .
H32B H -0.1470 0.6487 0.0657 0.120(9) Uiso 1 1 calc R . .
C33 C -0.0691(6) 0.6516(12) 0.0130(5) 0.103(5) Uani 1 1 d . . .
H33A H -0.0800 0.7068 -0.0115 0.120(9) Uiso 1 1 calc R . .
H33B H -0.0844 0.5851 -0.0022 0.120(9) Uiso 1 1 calc R . .
C34 C -0.0129(6) 0.6411(11) 0.0325(7) 0.089(4) Uani 1 1 d . . .
C35 C 0.0105(9) 0.6551(13) 0.0001(6) 0.123(6) Uani 1 1 d . . .
H35 H -0.0074 0.6750 -0.0319 0.120(9) Uiso 1 1 calc R . .
C36 C 0.0618(10) 0.6369(17) 0.0199(10) 0.150(8) Uani 1 1 d . . .
H36 H 0.0794 0.6477 0.0008 0.120(9) Uiso 1 1 calc R . .
C37 C 0.0879(8) 0.6033(17) 0.0668(9) 0.143(7) Uani 1 1 d . . .
H37 H 0.1221 0.5882 0.0794 0.120(9) Uiso 1 1 calc R . .
C38 C 0.0607(8) 0.5938(12) 0.0932(6) 0.102(5) Uani 1 1 d . . .
H38 H 0.0778 0.5724 0.1250 0.120(9) Uiso 1 1 calc R . .
C39 C -0.0968(6) 0.7945(12) 0.0519(6) 0.120(6) Uani 1 1 d . . .
H39A H -0.1177 0.8069 0.0692 0.120(9) Uiso 1 1 calc R . .
H39B H -0.1148 0.8197 0.0191 0.120(9) Uiso 1 1 calc R . .
C40 C -0.0479(7) 0.8553(15) 0.0758(7) 0.104(5) Uani 1 1 d . . .
C41 C -0.0419(10) 0.954(2) 0.0581(9) 0.170(9) Uani 1 1 d . . .
H41 H -0.0664 0.9813 0.0298 0.120(9) Uiso 1 1 calc R . .
C42 C 0.0010(13) 1.0093(18) 0.0836(10) 0.203(12) Uani 1 1 d . . .
H42 H 0.0046 1.0784 0.0745 0.120(9) Uiso 1 1 calc R . .
C43 C 0.0373(8) 0.9652(16) 0.1209(8) 0.156(8) Uani 1 1 d . . .
H43 H 0.0673 1.0016 0.1375 0.120(9) Uiso 1 1 calc R . .
C44 C 0.0304(7) 0.8652(15) 0.1349(6) 0.104(5) Uani 1 1 d . . .
H44 H 0.0568 0.8343 0.1607 0.120(9) Uiso 1 1 calc R . .
C45 C -0.0108(5) 0.3734(11) 0.1548(5) 0.108(5) Uani 1 1 d . . .
H45A H 0.0057 0.4410 0.1642 0.120(9) Uiso 1 1 calc R . .
H45B H 0.0102 0.3257 0.1467 0.120(9) Uiso 1 1 calc R . .
H45C H -0.0170 0.3441 0.1809 0.120(9) Uiso 1 1 calc R . .
P1 P 0.3041(2) 0.5047(3) 0.07494(16) 0.1011(15) Uani 1 1 d . . .
F1 F 0.2756(4) 0.6077(6) 0.0466(3) 0.145(4) Uani 1 1 d . . .
F2 F 0.3341(4) 0.4996(7) 0.0408(3) 0.143(3) Uani 1 1 d . . .
F3 F 0.3314(4) 0.4020(7) 0.1018(3) 0.152(4) Uani 1 1 d . . .
F4 F 0.2782(5) 0.5122(10) 0.1095(4) 0.201(5) Uani 1 1 d . . .
F5 F 0.3482(4) 0.5734(8) 0.1102(4) 0.172(4) Uani 1 1 d . . .
F6 F 0.2620(4) 0.4387(7) 0.0379(4) 0.174(5) Uani 1 1 d . . .
P2 P 0.1271(2) 0.2665(3) 0.1425(2) 0.1113(16) Uani 1 1 d . . .
F7 F 0.1424(7) 0.1644(9) 0.1285(7) 0.279(9) Uani 1 1 d . . .
F8 F 0.1012(5) 0.2015(8) 0.1694(4) 0.182(5) Uani 1 1 d . . .
F9 F 0.1124(4) 0.3694(8) 0.1606(4) 0.181(4) Uani 1 1 d . . .
F10 F 0.1507(6) 0.3338(9) 0.1164(6) 0.231(7) Uani 1 1 d . . .
F11 F 0.1752(5) 0.2664(12) 0.1870(6) 0.281(9) Uani 1 1 d . . .
F12 F 0.0745(6) 0.2678(13) 0.1009(4) 0.268(8) Uani 1 1 d . . .

loop_
_atom_site_aniso_label
_atom_site_aniso_U_11
_atom_site_aniso_U_22
_atom_site_aniso_U_33
_atom_site_aniso_U_23
_atom_site_aniso_U_13
_atom_site_aniso_U_12
Fe1 0.0565(12) 0.0645(11) 0.0490(12) 0.0056(9) 0.0220(10) 0.0006(9)
Fe2 0.0608(13) 0.0879(13) 0.0491(13) 0.0000(10) 0.0222(10) 0.0024(10)
N1 0.063(8) 0.060(7) 0.048(8) 0.004(6) 0.021(7) -0.011(6)
N2 0.061(7) 0.049(7) 0.060(7) -0.006(7) 0.019(6) -0.003(6)
N3 0.068(8) 0.046(7) 0.060(7) -0.002(6) 0.027(7) 0.003(5)
N4 0.046(7) 0.067(7) 0.054(7) 0.020(7) 0.014(5) -0.004(6)
N5 0.051(7) 0.091(7) 0.031(6) 0.002(6) 0.009(6) 0.002(6)
N6 0.059(8) 0.093(8) 0.065(8) 0.004(6) 0.043(7) -0.002(6)
N7 0.075(10) 0.102(11) 0.064(9) -0.011(7) 0.036(9) 0.008(7)
N8 0.066(9) 0.098(9) 0.072(9) 0.008(6) 0.023(7) 0.009(7)
N9 0.072(10) 0.116(9) 0.054(10) 0.010(7) 0.025(8) 0.012(7)
N10 0.059(9) 0.111(9) 0.063(9) 0.011(8) 0.008(7) 0.011(9)
C1 0.070(10) 0.061(9) 0.079(11) 0.006(9) 0.029(9) -0.010(8)
C2 0.124(14) 0.065(12) 0.088(14) -0.020(9) 0.050(12) -0.042(9)
C3 0.112(13) 0.090(12) 0.055(11) 0.015(11) 0.038(11) 0.017(11)
C4 0.073(10) 0.070(11) 0.048(11) -0.007(10) 0.023(9) 0.002(9)
C5 0.052(9) 0.056(10) 0.052(11) 0.008(9) 0.019(9) 0.014(8)
C6 0.076(11) 0.087(11) 0.058(12) 0.009(9) 0.032(10) -0.002(9)
C7 0.064(11) 0.112(12) 0.038(9) 0.019(10) 0.010(8) 0.019(10)
C8 0.046(9) 0.078(11) 0.038(10) 0.008(9) -0.004(8) 0.008(8)
C9 0.064(10) 0.047(9) 0.058(11) -0.013(9) 0.029(9) -0.012(8)
C10 0.076(11) 0.100(12) 0.057(10) -0.001(11) -0.008(9) 0.005(10)
C11 0.091(13) 0.078(12) 0.080(13) -0.004(9) 0.018(11) -0.022(9)
C12 0.070(11) 0.085(11) 0.074(13) 0.005(9) 0.022(10) 0.007(9)
C13 0.109(11) 0.056(9) 0.045(9) -0.004(7) 0.026(8) 0.000(8)
C14 0.100(13) 0.067(12) 0.088(12) -0.002(8) 0.029(10) 0.002(8)
C15 0.083(12) 0.089(13) 0.097(14) 0.005(11) 0.016(10) -0.028(10)
C16 0.076(11) 0.075(12) 0.063(11) 0.009(10) 0.015(9) -0.007(9)
C17 0.045(9) 0.082(13) 0.042(9) 0.015(8) 0.013(7) -0.004(8)
C18 0.108(13) 0.122(16) 0.082(12) 0.039(11) 0.052(11) -0.026(11)
C19 0.089(12) 0.147(18) 0.119(15) 0.005(14) 0.071(11) 0.016(12)
C20 0.073(11) 0.087(14) 0.085(13) 0.013(10) 0.026(10) 0.001(10)
C21 0.056(10) 0.088(14) 0.053(10) 0.010(9) 0.033(8) 0.005(9)
C22 0.089(12) 0.112(14) 0.110(14) 0.011(12) 0.062(10) -0.009(11)
C23 0.065(11) 0.103(15) 0.091(13) 0.002(9) 0.038(10) 0.016(9)
C24 0.064(10) 0.071(11) 0.082(12) 0.004(8) 0.024(9) 0.001(8)
C25 0.062(9) 0.056(7) 0.066(10) 0.013(7) 0.040(8) 0.008(7)
C26 0.044(8) 0.062(8) 0.049(9) 0.003(6) 0.017(7) 0.006(6)
C27 0.075(13) 0.093(13) 0.087(13) -0.006(11) 0.031(11) -0.002(11)
C28 0.097(15) 0.108(14) 0.115(15) -0.019(12) 0.068(13) -0.024(13)
C29 0.14(2) 0.107(16) 0.137(19) -0.032(13) 0.069(17) -0.038(14)
C30 0.076(13) 0.147(15) 0.084(13) -0.027(14) 0.046(10) -0.018(14)
C31 0.081(14) 0.120(15) 0.078(13) -0.020(12) 0.033(12) -0.016(13)
C32 0.061(12) 0.161(16) 0.091(13) -0.026(11) 0.026(9) -0.014(12)
C33 0.113(16) 0.149(14) 0.045(10) 0.027(9) 0.033(11) -0.006(11)
C34 0.075(13) 0.110(11) 0.080(14) 0.006(10) 0.030(13) -0.001(9)
C35 0.16(2) 0.183(16) 0.069(12) 0.025(11) 0.089(16) 0.010(15)
C36 0.118(19) 0.24(2) 0.14(2) 0.030(18) 0.110(18) 0.020(17)
C37 0.116(17) 0.24(2) 0.088(17) 0.009(15) 0.058(16) 0.031(15)
C38 0.072(14) 0.144(13) 0.090(14) 0.004(10) 0.034(13) 0.038(10)
C39 0.104(16) 0.109(13) 0.109(14) 0.024(10) 0.005(11) 0.047(12)
C40 0.083(14) 0.101(13) 0.110(15) 0.022(12) 0.020(13) -0.007(12)
C41 0.14(2) 0.15(2) 0.16(2) 0.060(18) 0.004(17) -0.003(16)
C42 0.20(3) 0.137(19) 0.18(2) 0.104(19) -0.01(2) 0.03(2)
C43 0.136(19) 0.090(13) 0.19(2) 0.029(13) 0.011(17) -0.053(13)
C44 0.070(13) 0.110(14) 0.104(13) 0.012(11) 0.008(11) 0.014(10)
C45 0.086(12) 0.110(11) 0.112(13) 0.017(10) 0.026(12) 0.008(9)
P1 0.135(4) 0.084(3) 0.070(3) -0.013(3) 0.027(4) 0.007(3)
F1 0.177(9) 0.096(6) 0.136(8) 0.005(5) 0.038(7) 0.023(6)
F2 0.171(9) 0.160(8) 0.106(8) 0.001(6) 0.063(7) 0.025(7)
F3 0.197(10) 0.127(7) 0.111(7) 0.043(6) 0.041(7) 0.054(7)
F4 0.232(13) 0.257(13) 0.168(11) 0.020(9) 0.137(11) 0.080(10)
F5 0.177(10) 0.157(8) 0.138(9) -0.040(7) 0.021(8) -0.032(7)
F6 0.167(10) 0.132(7) 0.152(9) -0.009(7) -0.005(8) -0.037(7)
P2 0.139(5) 0.086(3) 0.111(4) 0.015(3) 0.053(5) 0.017(3)
F7 0.38(2) 0.118(9) 0.46(3) -0.065(11) 0.29(2) 0.015(10)
F8 0.223(13) 0.158(8) 0.202(12) 0.044(8) 0.126(11) -0.012(8)
F9 0.195(11) 0.142(8) 0.228(13) -0.048(8) 0.109(10) -0.011(8)
F10 0.325(19) 0.173(10) 0.300(18) 0.066(10) 0.234(17) 0.023(10)
F11 0.157(12) 0.302(18) 0.245(16) 0.075(14) -0.056(12) 0.011(11)
F12 0.238(16) 0.37(2) 0.110(10) 0.072(12) -0.013(11) -0.017(14)

loop_
_atom_type_symbol
_atom_type_description
_atom_type_scat_dispersion_real
_atom_type_scat_dispersion_imag
_atom_type_scat_source
C C 0.0033 0.0016 'International Tables Vol C Tables 4.2.6.8 and 6.1.1.4'
H H 0.0000 0.0000 'International Tables Vol C Tables 4.2.6.8 and 6.1.1.4'
N N 0.0061 0.0033 'International Tables Vol C Tables 4.2.6.8 and 6.1.1.4'
P P 0.1023 0.0942 'International Tables Vol C Tables 4.2.6.8 and 6.1.1.4'
F F 0.0171 0.0103 'International Tables Vol C Tables 4.2.6.8 and 6.1.1.4'
Fe Fe 0.3463 0.8444 'International Tables Vol C Tables 4.2.6.8 and 6.1.1.4'

loop_
_geom_angle_atom_site_label_1
_geom_angle_atom_site_label_2
_geom_angle_atom_site_label_3
_geom_angle
_geom_angle_site_symmetry_1
_geom_angle_site_symmetry_3
_geom_angle_publ_flag
N1 Fe1 N2 82.2(5) . . ?
N1 Fe1 N3 174.4(5) . . ?
N1 Fe1 N4 94.6(5) . . ?
C25 Fe1 N1 94.1(5) . . ?
C26 Fe1 N1 89.1(4) . . ?
N3 Fe1 N2 93.3(4) . . ?
N2 Fe1 N4 91.9(4) . . ?
C25 Fe1 N2 176.2(5) . . ?
C26 Fe1 N2 88.7(4) . . ?
N3 Fe1 N4 82.2(5) . . ?
C25 Fe1 N3 90.4(4) . . ?
C26 Fe1 N3 94.1(5) . . ?
C25 Fe1 N4 89.5(4) . . ?
C26 Fe1 N4 176.3(5) . . ?
C25 Fe1 C26 90.2(5) . . ?
N5 Fe2 N6 94.6(4) . 2 ?
N5 Fe2 N7 116.4(5) . . ?
N5 Fe2 N8 166.4(4) . . ?
N5 Fe2 N9 91.8(5) . . ?
N5 Fe2 N10 92.8(5) . . ?
N6 Fe2 N7 86.5(4) 2 . ?
N6 Fe2 N8 95.2(4) 2 . ?
N6 Fe2 N9 173.6(5) 2 . ?
N6 Fe2 N10 97.7(4) 2 . ?
N8 Fe2 N7 73.7(5) . . ?
N9 Fe2 N7 90.1(4) . . ?
N10 Fe2 N7 150.2(5) . . ?
N9 Fe2 N8 78.6(5) . . ?
N8 Fe2 N10 76.5(5) . . ?
N9 Fe2 N10 82.5(4) . . ?
C1 N1 C5 118.2(10) . . ?
C1 N1 Fe1 129.6(10) . . ?
C5 N1 Fe1 112.1(9) . . ?
C12 N2 C9 115.1(10) . . ?
C12 N2 Fe1 131.6(9) . . ?
C9 N2 Fe1 112.9(9) . . ?
C13 N3 C17 119.5(12) . . ?
C13 N3 Fe1 127.3(11) . . ?
C17 N3 Fe1 113.2(9) . . ?
C21 N4 C24 118.5(11) . . ?
C21 N4 Fe1 111.5(10) . . ?
C24 N4 Fe1 129.9(11) . . ?
C25 N5 Fe2 171.4(10) . . ?
C26 N6 Fe2 165.2(10) . 2 ?
C27 N7 C31 117.0(13) . . ?
C27 N7 Fe2 128.7(12) . . ?
C31 N7 Fe2 114.3(12) . . ?
C32 N8 C39 109.5(13) . . ?
C32 N8 C33 111.6(11) . . ?
C39 N8 C33 111.3(12) . . ?
C32 N8 Fe2 107.4(9) . . ?
C39 N8 Fe2 106.0(8) . . ?
C33 N8 Fe2 110.8(8) . . ?
C38 N9 C34 118.8(14) . . ?
C38 N9 Fe2 126.2(13) . . ?
C34 N9 Fe2 113.0(12) . . ?
C40 N10 C44 115.7(13) . . ?
C40 N10 Fe2 114.1(12) . . ?
C44 N10 Fe2 129.3(11) . . ?
N1 C1 C2 121.6(12) . . ?
N1 C1 H1 119.2 . . ?
C2 C1 H1 119.2 . . ?
C3 C2 C1 120.6(12) . . ?
C3 C2 H2 119.7 . . ?
C1 C2 H2 119.7 . . ?
C2 C3 C4 119.6(13) . . ?
C2 C3 H3 120.2 . . ?
C4 C3 H3 120.2 . . ?
C3 C4 C5 117.7(13) . . ?
C3 C4 C6 123.3(14) . . ?
C5 C4 C6 119.0(13) . . ?
N1 C5 C4 122.3(12) . . ?
N1 C5 C9 117.5(12) . . ?
C4 C5 C9 120.2(14) . . ?
C7 C6 C4 120.1(12) . . ?
C7 C6 H6 120.0 . . ?
C4 C6 H6 120.0 . . ?
C6 C7 C8 121.9(11) . . ?
C6 C7 H7 119.1 . . ?
C8 C7 H7 119.1 . . ?
C10 C8 C9 117.1(12) . . ?
C10 C8 C7 124.7(13) . . ?
C9 C8 C7 118.2(12) . . ?
N2 C9 C8 124.5(11) . . ?
N2 C9 C5 114.9(13) . . ?
C8 C9 C5 120.6(13) . . ?
C11 C10 C8 121.3(12) . . ?
C11 C10 H10 119.3 . . ?
C8 C10 H10 119.3 . . ?
C10 C11 C12 117.0(12) . . ?
C10 C11 H11 121.5 . . ?
C12 C11 H11 121.5 . . ?
N2 C12 C11 124.9(12) . . ?
N2 C12 H12 117.6 . . ?
C11 C12 H12 117.6 . . ?
N3 C13 C14 121.1(13) . . ?
N3 C13 H13 119.5 . . ?
C14 C13 H13 119.5 . . ?
C15 C14 C13 120.5(14) . . ?
C15 C14 H14 119.8 . . ?
C13 C14 H14 119.8 . . ?
C14 C15 C16 119.3(15) . . ?
C14 C15 H15 120.4 . . ?
C16 C15 H15 120.4 . . ?
C18 C16 C17 118.9(16) . . ?
C18 C16 C15 125.6(17) . . ?
C17 C16 C15 115.5(16) . . ?
N3 C17 C16 124.2(15) . . ?
N3 C17 C21 115.5(13) . . ?
C16 C17 C21 120.2(16) . . ?
C16 C18 C19 121.0(15) . . ?
C16 C18 H18 119.5 . . ?
C19 C18 H18 119.5 . . ?
C18 C19 C20 120.7(16) . . ?
C18 C19 H19 119.6 . . ?
C20 C19 H19 119.6 . . ?
C21 C20 C19 120.3(17) . . ?
C21 C20 C22 117.3(16) . . ?
C19 C20 C22 122.4(19) . . ?
N4 C21 C20 123.7(15) . . ?
N4 C21 C17 117.6(14) . . ?
C20 C21 C17 118.6(17) . . ?
C23 C22 C20 118.4(15) . . ?
C23 C22 H22 120.8 . . ?
C20 C22 H22 120.8 . . ?
C22 C23 C24 122.4(14) . . ?
C22 C23 H23 118.8 . . ?
C24 C23 H23 118.8 . . ?
N4 C24 C23 119.7(12) . . ?
N4 C24 H24 120.2 . . ?
C23 C24 H24 120.2 . . ?
N5 C25 Fe1 177.6(10) . . ?
N6 C26 Fe1 176.7(11) . . ?
N7 C27 C28 122.9(15) . . ?
N7 C27 C45 116.5(15) . . ?
C28 C27 C45 120.6(18) . . ?
C27 C28 C29 117.9(16) . . ?
C27 C28 H28 121.0 . . ?
C29 C28 H28 121.0 . . ?
C30 C29 C28 120.4(17) . . ?
C30 C29 H29 119.8 . . ?
C28 C29 H29 119.8 . . ?
C29 C30 C31 118.5(17) . . ?
C29 C30 H30 120.8 . . ?
C31 C30 H30 120.8 . . ?
C30 C31 N7 123.3(16) . . ?
C30 C31 C32 121.2(19) . . ?
N7 C31 C32 115.2(16) . . ?
N8 C32 C31 108.9(12) . . ?
N8 C32 H32A 109.9 . . ?
C31 C32 H32A 109.9 . . ?
N8 C32 H32B 109.9 . . ?
C31 C32 H32B 109.9 . . ?
H32A C32 H32B 108.3 . . ?
N8 C33 C34 112.4(12) . . ?
N8 C33 H33A 109.1 . . ?
C34 C33 H33A 109.1 . . ?
N8 C33 H33B 109.1 . . ?
C34 C33 H33B 109.1 . . ?
H33A C33 H33B 107.9 . . ?
N9 C34 C35 121.9(15) . . ?
N9 C34 C33 119.9(16) . . ?
C35 C34 C33 118.1(19) . . ?
C36 C35 C34 114.8(16) . . ?
C36 C35 H35 122.6 . . ?
C34 C35 H35 122.6 . . ?
C37 C36 C35 122.6(18) . . ?
C37 C36 H36 118.7 . . ?
C35 C36 H36 118.7 . . ?
C38 C37 C36 115.8(19) . . ?
C38 C37 H37 122.1 . . ?
C36 C37 H37 122.1 . . ?
N9 C38 C37 126.2(17) . . ?
N9 C38 H38 116.9 . . ?
C37 C38 H38 116.9 . . ?
N8 C39 C40 110.4(13) . . ?
N8 C39 H39A 109.6 . . ?
C40 C39 H39A 109.6 . . ?
N8 C39 H39B 109.6 . . ?
C40 C39 H39B 109.6 . . ?
H39A C39 H39B 108.1 . . ?
N10 C40 C41 122.9(17) . . ?
N10 C40 C39 116.5(16) . . ?
C41 C40 C39 121(2) . . ?
C42 C41 C40 118(2) . . ?
C42 C41 H41 121.0 . . ?
C40 C41 H41 121.0 . . ?
C43 C42 C41 120(2) . . ?
C43 C42 H42 119.9 . . ?
C41 C42 H42 119.9 . . ?
C42 C43 C44 119.1(19) . . ?
C42 C43 H43 120.4 . . ?
C44 C43 H43 120.4 . . ?
N10 C44 C43 123.8(15) . . ?
N10 C44 H44 118.1 . . ?
C43 C44 H44 118.1 . . ?
C27 C45 H45A 109.5 . . ?
C27 C45 H45B 109.5 . . ?
H45A C45 H45B 109.5 . . ?
C27 C45 H45C 109.5 . . ?
H45A C45 H45C 109.5 . . ?
H45B C45 H45C 109.5 . . ?
F6 P1 F3 91.2(5) . . ?
F6 P1 F5 176.6(8) . . ?
F3 P1 F5 89.9(6) . . ?
F6 P1 F4 93.7(8) . . ?
F3 P1 F4 88.9(6) . . ?
F5 P1 F4 89.5(7) . . ?
F6 P1 F1 87.6(5) . . ?
F3 P1 F1 178.7(6) . . ?
F5 P1 F1 91.3(5) . . ?
F4 P1 F1 91.6(6) . . ?
F6 P1 F2 89.3(6) . . ?
F3 P1 F2 90.5(5) . . ?
F5 P1 F2 87.4(6) . . ?
F4 P1 F2 176.9(7) . . ?
F1 P1 F2 89.1(5) . . ?
F7 P2 F11 88.8(10) . . ?
F7 P2 F10 94.4(8) . . ?
F11 P2 F10 90.9(10) . . ?
F7 P2 F9 176.0(10) . . ?
F11 P2 F9 88.4(9) . . ?
F10 P2 F9 88.5(6) . . ?
F7 P2 F8 88.1(7) . . ?
F11 P2 F8 90.0(9) . . ?
F10 P2 F8 177.4(7) . . ?
F9 P2 F8 89.1(7) . . ?
F7 P2 F12 95.1(10) . . ?
F11 P2 F12 173.1(11) . . ?
F10 P2 F12 94.4(9) . . ?
F9 P2 F12 87.5(8) . . ?
F8 P2 F12 84.4(8) . . ?

loop_
_geom_bond_atom_site_label_1
_geom_bond_atom_site_label_2
_geom_bond_distance
_geom_bond_site_symmetry_2
_geom_bond_publ_flag
Fe1 N1 1.970(9) . ?
Fe1 N2 1.987(10) . ?
Fe1 N3 1.974(9) . ?
Fe1 N4 2.004(10) . ?
Fe1 C25 1.920(15) . ?
Fe1 C26 1.908(14) . ?
Fe2 N5 2.042(10) . ?
Fe2 N6 2.075(11) 2 ?
Fe2 N7 2.260(11) . ?
Fe2 N8 2.236(10) . ?
Fe2 N9 2.209(12) . ?
Fe2 N10 2.224(12) . ?
N1 C1 1.326(13) . ?
N1 C5 1.364(13) . ?
N2 C12 1.316(14) . ?
N2 C9 1.364(13) . ?
N3 C13 1.337(14) . ?
N3 C17 1.342(14) . ?
N4 C21 1.334(14) . ?
N4 C24 1.344(15) . ?
N5 C25 1.151(12) . ?
N6 C26 1.144(13) . ?
N6 Fe2 2.075(11) 2 ?
N7 C27 1.351(16) . ?
N7 C31 1.363(17) . ?
N8 C32 1.467(15) . ?
N8 C39 1.485(15) . ?
N8 C33 1.497(15) . ?
N9 C38 1.285(16) . ?
N9 C34 1.342(17) . ?
N10 C40 1.327(17) . ?
N10 C44 1.339(16) . ?
C1 C2 1.393(16) . ?
C1 H1 0.9300 . ?
C2 C3 1.350(17) . ?
C2 H2 0.9300 . ?
C3 C4 1.377(17) . ?
C3 H3 0.9300 . ?
C4 C5 1.406(15) . ?
C4 C6 1.439(16) . ?
C5 C9 1.397(14) . ?
C6 C7 1.338(15) . ?
C6 H6 0.9300 . ?
C7 C8 1.437(16) . ?
C7 H7 0.9300 . ?
C8 C10 1.371(16) . ?
C8 C9 1.400(15) . ?
C10 C11 1.354(16) . ?
C10 H10 0.9300 . ?
C11 C12 1.427(17) . ?
C11 H11 0.9300 . ?
C12 H12 0.9300 . ?
C13 C14 1.397(16) . ?
C13 H13 0.9300 . ?
C14 C15 1.396(19) . ?
C14 H14 0.9300 . ?
C15 C16 1.423(19) . ?
C15 H15 0.9300 . ?
C16 C18 1.414(19) . ?
C16 C17 1.423(16) . ?
C17 C21 1.419(16) . ?
C18 C19 1.361(19) . ?
C18 H18 0.9300 . ?
C19 C20 1.413(19) . ?
C19 H19 0.9300 . ?
C20 C21 1.409(18) . ?
C20 C22 1.402(19) . ?
C22 C23 1.330(17) . ?
C22 H22 0.9300 . ?
C23 C24 1.415(17) . ?
C23 H23 0.9300 . ?
C24 H24 0.9300 . ?
C27 C28 1.387(18) . ?
C27 C45 1.491(17) . ?
C28 C29 1.40(2) . ?
C28 H28 0.9300 . ?
C29 C30 1.359(19) . ?
C29 H29 0.9300 . ?
C30 C31 1.380(18) . ?
C30 H30 0.9300 . ?
C31 C32 1.510(19) . ?
C32 H32A 0.9700 . ?
C32 H32B 0.9700 . ?
C33 C34 1.501(18) . ?
C33 H33A 0.9700 . ?
C33 H33B 0.9700 . ?
C34 C35 1.424(19) . ?
C35 C36 1.38(2) . ?
C35 H35 0.9300 . ?
C36 C37 1.38(2) . ?
C36 H36 0.9300 . ?
C37 C38 1.35(2) . ?
C37 H37 0.9300 . ?
C38 H38 0.9300 . ?
C39 C40 1.513(19) . ?
C39 H39A 0.9700 . ?
C39 H39B 0.9700 . ?
C40 C41 1.39(2) . ?
C41 C42 1.36(2) . ?
C41 H41 0.9300 . ?
C42 C43 1.31(2) . ?
C42 H42 0.9300 . ?
C43 C44 1.368(19) . ?
C43 H43 0.9300 . ?
C44 H44 0.9300 . ?
C45 H45A 0.9600 . ?
C45 H45B 0.9600 . ?
C45 H45C 0.9600 . ?
P1 F6 1.526(10) . ?
P1 F3 1.559(8) . ?
P1 F5 1.554(10) . ?
P1 F4 1.532(12) . ?
P1 F1 1.587(9) . ?
P1 F2 1.614(11) . ?
P2 F7 1.477(11) . ?
P2 F11 1.498(14) . ?
P2 F10 1.509(12) . ?
P2 F9 1.534(10) . ?
P2 F8 1.555(11) . ?
P2 F12 1.536(14) . ?
